data_2212641
loop_
_publ_author_name
'Djedouani, Amel'
'Bendaas, Abderrahmen'
'Boufas, Sihem'
'Allain, Magali'
'Bouet, Gilles'
'Khan, Mustayeen'

_publ_section_title
;Zwitterionic
 (<i>E</i>)-6-methyl-2-oxo-3-[1-(<i>p</i>-tolyliminio)ethyl]-2<i>H</i>-pyran-4-olate
;
_journal_coeditor_code LN3035
_journal_issue 3
_journal_name_full 'Acta Crystallographica Section E'
_journal_page_first o1271
_journal_page_last o1273
_journal_paper_doi 10.1107/S1600536807006083
_journal_volume 63
_journal_year 2007
_chemical_formula_iupac 'C15 H15 N1 O3'
_chemical_formula_moiety 'C15 H15 N1 O3'
_chemical_formula_structural 'C15 H15 N1 O3'
_chemical_formula_sum 'C15 H15 N O3'
_chemical_formula_weight 257.28
_chemical_name_systematic
;
(E)-6-methyl-2-oxo-3-[1-(p-tolyliminio)ethyl]-2H-pyran-4-olate
;
_space_group_IT_number 14
_symmetry_cell_setting monoclinic
_symmetry_space_group_name_Hall '-P 2ybc'
_symmetry_space_group_name_H-M 'P 1 21/c 1'
_atom_sites_solution_hydrogens geom
_atom_sites_solution_primary direct
_atom_sites_solution_secondary difmap
_cell_angle_alpha 90
_cell_angle_beta 109.92(2)
_cell_angle_gamma 90
_cell_formula_units_Z 4
_cell_length_a 14.131(2)
_cell_length_b 7.8128(6)
_cell_length_c 12.841(2)
_cell_measurement_reflns_used 2841
_cell_measurement_temperature 173(2)
_cell_measurement_theta_max 25.8
_cell_measurement_theta_min 3.05
_cell_volume 1332.9(3)
_computing_cell_refinement 'SCALEPACK (Otwinowski & Minor, 1997)'
_computing_data_collection 'COLLECT (Nonius, 1997)'
_computing_data_reduction 'SCALEPACK and DENZO (Otwinowski & Minor, 1997)'
_computing_molecular_graphics 'ORTEP-3 for Windows (Farrugia, 1997) and MERCURY (Macrae <i>et al.</i>, 2006)'
_computing_publication_material 'WinGX (Farrugia, 1999) and PARST (Nardelli, 1995)'
_computing_structure_refinement 'SHELXL97 (Sheldrick, 1997)'
_computing_structure_solution 'SHELXS97 (Sheldrick, 1997)'
_diffrn_ambient_temperature 173(2)
_diffrn_detector_area_resol_mean 9
_diffrn_measured_fraction_theta_full 0.985
_diffrn_measured_fraction_theta_max 0.985
_diffrn_measurement_device 'Nonius KappaCCD'
_diffrn_measurement_method CCD
_diffrn_radiation_source 'fine-focus sealed tube'
_diffrn_radiation_type MoK\a
_diffrn_radiation_wavelength 0.71073
_diffrn_reflns_av_R_equivalents 0.0399
_diffrn_reflns_av_sigmaI/netI 0.0378
_diffrn_reflns_limit_h_max 17
_diffrn_reflns_limit_h_min -16
_diffrn_reflns_limit_k_max 9
_diffrn_reflns_limit_k_min -9
_diffrn_reflns_limit_l_max 15
_diffrn_reflns_limit_l_min -15
_diffrn_reflns_number 10079
_diffrn_reflns_theta_full 26.02
_diffrn_reflns_theta_max 26.02
_diffrn_reflns_theta_min 3.02
_diffrn_standards_number 0
_exptl_absorpt_coefficient_mu 0.09
_exptl_absorpt_correction_type none
_exptl_crystal_colour yellow
_exptl_crystal_density_diffrn 1.282
_exptl_crystal_density_method 'not measured'
_exptl_crystal_description prism
_exptl_crystal_F_000 544
_exptl_crystal_size_max 0.35
_exptl_crystal_size_mid 0.05
_exptl_crystal_size_min 0.02
_refine_diff_density_max 0.109
_refine_diff_density_min -0.13
_refine_ls_extinction_method none
_refine_ls_goodness_of_fit_ref 0.884
_refine_ls_hydrogen_treatment mixed
_refine_ls_matrix_type full
_refine_ls_number_parameters 179
_refine_ls_number_reflns 2581
_refine_ls_number_restraints 0
_refine_ls_restrained_S_all 0.884
_refine_ls_R_factor_gt 0.0402
_refine_ls_shift/su_max 0
_refine_ls_structure_factor_coef Fsqd
_refine_ls_weighting_details 'calc w=1/[\s^2^(Fo^2^)+(0.0634P)^2^] where P=(Fo^2^+2Fc^2^)/3'
_refine_ls_weighting_scheme calc
_refine_ls_wR_factor_ref 0.1099
_reflns_number_gt 1487
_reflns_number_total 2581
_reflns_threshold_expression I>2\s(I)
_cod_data_source_file ln3035.cif
_cod_data_source_block I
_cod_original_sg_symbol_H-M 'P 21/c'
_cod_database_code 2212641
_cod_database_fobs_code 2212641

loop_
_symmetry_equiv_pos_as_xyz
'x, y, z'
'-x, y+1/2, -z+1/2'
'-x, -y, -z'
'x, -y-1/2, z-1/2'

loop_
_atom_site_type_symbol
_atom_site_label
_atom_site_fract_x
_atom_site_fract_y
_atom_site_fract_z
_atom_site_U_iso_or_equiv
_atom_site_adp_type
_atom_site_calc_flag
_atom_site_refinement_flags
_atom_site_occupancy
C C1 0.96325(16) 0.8363(4) 0.6561(2) 0.1078(8) Uani d . 1
H H1A 1 0.9416 0.6639 0.129 Uiso calc R 1
H H1B 1.0013 0.7452 0.6393 0.129 Uiso calc R 1
H H1C 0.9519 0.8111 0.7241 0.129 Uiso calc R 1
C C2 0.86497(14) 0.8531(3) 0.56502(16) 0.0724(5) Uani d . 1
C C3 0.77491(13) 0.8298(3) 0.57339(15) 0.0695(5) Uani d . 1
H H3 0.7704 0.7997 0.6416 0.084 Uiso calc R 1
C C4 0.68452(13) 0.8498(2) 0.48027(14) 0.0615(4) Uani d . 1
C C5 0.69439(12) 0.8968(2) 0.37635(13) 0.0551(4) Uani d . 1
C C6 0.79348(13) 0.9139(3) 0.36927(15) 0.0694(5) Uani d . 1
C C7 0.60849(12) 0.9238(2) 0.28059(13) 0.0539(4) Uani d . 1
C C8 0.61333(14) 0.9966(2) 0.17518(14) 0.0664(5) Uani d . 1
H H8A 0.6652 1.0821 0.1916 0.08 Uiso calc R 1
H H8B 0.5497 1.0476 0.1341 0.08 Uiso calc R 1
H H8C 0.6282 0.907 0.132 0.08 Uiso calc R 1
C C9 0.42279(13) 0.8904(2) 0.20279(13) 0.0574(4) Uani d . 1
C C10 0.40667(14) 0.8122(2) 0.10152(14) 0.0658(5) Uani d . 1
H H10 0.4602 0.7638 0.0853 0.079 Uiso calc R 1
C C11 0.31062(15) 0.8066(3) 0.02479(16) 0.0741(5) Uani d . 1
H H11 0.3002 0.7546 -0.0434 0.089 Uiso calc R 1
C C12 0.22964(15) 0.8761(3) 0.04661(17) 0.0767(6) Uani d . 1
C C13 0.24728(15) 0.9513(3) 0.14907(18) 0.0815(6) Uani d . 1
H H13 0.1936 0.9977 0.1659 0.098 Uiso calc R 1
C C14 0.34285(14) 0.9589(3) 0.22681(15) 0.0694(5) Uani d . 1
H H14 0.3532 1.0102 0.2952 0.083 Uiso calc R 1
C C15 0.12531(17) 0.8683(4) -0.0396(2) 0.1129(9) Uani d . 1
H H15A 0.0827 0.9507 -0.0219 0.136 Uiso calc R 1
H H15B 0.0979 0.7557 -0.0404 0.136 Uiso calc R 1
H H15C 0.1292 0.8936 -0.1112 0.136 Uiso calc R 1
N N1 0.51920(10) 0.88972(19) 0.28791(12) 0.0595(4) Uani d . 1
O O1 0.81620(10) 0.9390(3) 0.28800(11) 0.1035(6) Uani d . 1
O O2 0.60066(9) 0.8289(2) 0.49350(10) 0.0800(4) Uani d . 1
O O3 0.87607(9) 0.8939(2) 0.46639(11) 0.0829(4) Uani d . 1
H H1 0.5251(14) 0.860(2) 0.3600(17) 0.083(6) Uiso d . 1

loop_
_atom_site_aniso_label
_atom_site_aniso_U_11
_atom_site_aniso_U_22
_atom_site_aniso_U_33
_atom_site_aniso_U_12
_atom_site_aniso_U_13
_atom_site_aniso_U_23
C1 0.0717(14) 0.136(2) 0.0970(17) -0.0151(14) 0.0053(12) -0.0027(15)
C2 0.0630(11) 0.0793(14) 0.0700(11) -0.0104(9) 0.0166(9) -0.0065(9)
C3 0.0620(11) 0.0862(14) 0.0578(10) -0.0068(9) 0.0170(9) 0.0068(9)
C4 0.0598(10) 0.0651(11) 0.0620(10) -0.0031(8) 0.0239(8) 0.0048(8)
C5 0.0584(9) 0.0560(10) 0.0559(9) -0.0067(7) 0.0259(8) -0.0064(7)
C6 0.0632(11) 0.0848(14) 0.0639(10) -0.0191(9) 0.0263(9) -0.0204(9)
C7 0.0640(10) 0.0476(9) 0.0566(9) -0.0060(7) 0.0289(8) -0.0036(7)
C8 0.0794(12) 0.0681(12) 0.0603(10) -0.0098(9) 0.0347(9) 0.0001(8)
C9 0.0605(10) 0.0592(11) 0.0530(9) -0.0006(8) 0.0202(8) 0.0114(7)
C10 0.0733(11) 0.0664(12) 0.0609(10) -0.0053(9) 0.0268(9) 0.0041(8)
C11 0.0843(13) 0.0740(13) 0.0589(10) -0.0159(11) 0.0178(10) 0.0090(9)
C12 0.0717(12) 0.0692(13) 0.0776(13) -0.0067(10) 0.0103(10) 0.0218(10)
C13 0.0647(12) 0.0807(15) 0.0971(15) 0.0095(10) 0.0248(11) 0.0100(12)
C14 0.0675(11) 0.0720(13) 0.0707(11) 0.0034(9) 0.0263(9) 0.0024(9)
C15 0.0803(15) 0.115(2) 0.1129(18) -0.0100(14) -0.0070(13) 0.0238(15)
N1 0.0600(9) 0.0686(10) 0.0529(8) -0.0009(7) 0.0229(7) 0.0087(7)
O1 0.0738(9) 0.1776(17) 0.0722(8) -0.0339(10) 0.0419(7) -0.0238(9)
O2 0.0598(7) 0.1195(12) 0.0647(8) -0.0002(7) 0.0263(6) 0.0259(7)
O3 0.0602(7) 0.1139(12) 0.0750(9) -0.0193(7) 0.0236(7) -0.0142(8)

loop_
_atom_type_symbol
_atom_type_description
_atom_type_scat_dispersion_real
_atom_type_scat_dispersion_imag
_atom_type_scat_source
C C 0.0033 0.0016 'International Tables Vol C Tables 4.2.6.8 and 6.1.1.4'
H H 0 0 'International Tables Vol C Tables 4.2.6.8 and 6.1.1.4'
N N 0.0061 0.0033 'International Tables Vol C Tables 4.2.6.8 and 6.1.1.4'
O O 0.0106 0.006 'International Tables Vol C Tables 4.2.6.8 and 6.1.1.4'

loop_
_geom_angle_atom_site_label_1
_geom_angle_atom_site_label_2
_geom_angle_atom_site_label_3
_geom_angle
C2 C1 H1A 109.5
C2 C1 H1B 109.5
H1A C1 H1B 109.5
C2 C1 H1C 109.5
H1A C1 H1C 109.5
H1B C1 H1C 109.5
C3 C2 O3 121.59(18)
C3 C2 C1 126.1(2)
O3 C2 C1 112.27(18)
C2 C3 C4 121.73(17)
C2 C3 H3 119.1
C4 C3 H3 119.1
O2 C4 C3 119.00(15)
O2 C4 C5 123.40(16)
C3 C4 C5 117.59(15)
C7 C5 C4 121.21(14)
C7 C5 C6 119.65(15)
C4 C5 C6 119.13(16)
O1 C6 O3 113.73(15)
O1 C6 C5 128.32(18)
O3 C6 C5 117.91(15)
N1 C7 C5 117.59(14)
N1 C7 C8 118.74(16)
C5 C7 C8 123.59(15)
C7 C8 H8A 109.5
C7 C8 H8B 109.5
H8A C8 H8B 109.5
C7 C8 H8C 109.5
H8A C8 H8C 109.5
H8B C8 H8C 109.5
C14 C9 C10 119.82(17)
C14 C9 N1 118.16(15)
C10 C9 N1 121.80(16)
C11 C10 C9 119.49(18)
C11 C10 H10 120.3
C9 C10 H10 120.3
C12 C11 C10 121.66(19)
C12 C11 H11 119.2
C10 C11 H11 119.2
C11 C12 C13 117.86(18)
C11 C12 C15 120.3(2)
C13 C12 C15 121.8(2)
C14 C13 C12 121.4(2)
C14 C13 H13 119.3
C12 C13 H13 119.3
C9 C14 C13 119.77(18)
C9 C14 H14 120.1
C13 C14 H14 120.1
C12 C15 H15A 109.5
C12 C15 H15B 109.5
H15A C15 H15B 109.5
C12 C15 H15C 109.5
H15A C15 H15C 109.5
H15B C15 H15C 109.5
C7 N1 C9 128.99(14)
C7 N1 H1 110.9(12)
C9 N1 H1 120.1(12)
C2 O3 C6 121.95(14)

loop_
_geom_bond_atom_site_label_1
_geom_bond_atom_site_label_2
_geom_bond_distance
_geom_bond_publ_flag
C1 C2 1.486(3) ?
C1 H1A 0.96 ?
C1 H1B 0.96 ?
C1 H1C 0.96 ?
C2 C3 1.326(2) ?
C2 O3 1.366(2) ?
C3 C4 1.430(2) ?
C3 H3 0.93 ?
C4 O2 1.2637(19) yes
C4 C5 1.436(2) ?
C5 C7 1.419(2) yes
C5 C6 1.440(2) ?
C6 O1 1.208(2) yes
C6 O3 1.396(2) ?
C7 N1 1.324(2) yes
C7 C8 1.491(2) ?
C8 H8A 0.96 ?
C8 H8B 0.96 ?
C8 H8C 0.96 ?
C9 C14 1.377(2) ?
C9 C10 1.383(2) ?
C9 N1 1.427(2) yes
C10 C11 1.380(3) ?
C10 H10 0.93 ?
C11 C12 1.379(3) ?
C11 H11 0.93 ?
C12 C13 1.384(3) ?
C12 C15 1.513(3) ?
C13 C14 1.380(3) ?
C13 H13 0.93 ?
C14 H14 0.93 ?
C15 H15A 0.96 ?
C15 H15B 0.96 ?
C15 H15C 0.96 ?
N1 H1 0.93(2) ?

loop_
_geom_hbond_atom_site_label_D
_geom_hbond_atom_site_label_H
_geom_hbond_atom_site_label_A
_geom_hbond_site_symmetry_A
_geom_hbond_distance_DH
_geom_hbond_distance_HA
_geom_hbond_distance_DA
_geom_hbond_angle_DHA
N1 H1 O2 1_555 0.93(2) 1.70(2) 2.5396(19) 148.4(19)
C3 H3 O1 4_576 0.93 2.57 3.354(3) 142
C8 H8A O1 1_555 0.96 2.35 2.773(3) 106
C8 H8C O2 4_575 0.96 2.50 3.414(2) 160

loop_
_geom_torsion_atom_site_label_1
_geom_torsion_atom_site_label_2
_geom_torsion_atom_site_label_3
_geom_torsion_atom_site_label_4
_geom_torsion
C6 O3 C2 C3 0.2(3)
C6 O3 C2 C1 179.2(2)
O3 C2 C3 C4 -1.4(3)
C1 C2 C3 C4 179.8(2)
C2 C3 C4 O2 -178.80(19)
C2 C3 C4 C5 -0.1(3)
O2 C4 C5 C7 0.4(3)
C3 C4 C5 C7 -178.24(17)
O2 C4 C5 C6 -178.66(18)
C3 C4 C5 C6 2.7(3)
C2 O3 C6 O1 -175.50(19)
C2 O3 C6 C5 2.4(3)
C7 C5 C6 O1 -5.3(3)
C4 C5 C6 O1 173.7(2)
C7 C5 C6 O3 177.14(16)
C4 C5 C6 O3 -3.8(3)
C9 N1 C7 C5 -173.64(16)
C9 N1 C7 C8 9.5(3)
C4 C5 C7 N1 -5.8(2)
C6 C5 C7 N1 173.21(16)
C4 C5 C7 C8 170.90(16)
C6 C5 C7 C8 -10.1(2)
C7 N1 C9 C14 -138.75(18)
C7 N1 C9 C10 46.6(3)
C14 C9 C10 C11 1.2(3)
N1 C9 C10 C11 175.70(16)
C9 C10 C11 C12 -0.5(3)
C10 C11 C12 C13 -0.5(3)
C10 C11 C12 C15 179.76(19)
C11 C12 C13 C14 0.8(3)
C15 C12 C13 C14 -179.5(2)
C10 C9 C14 C13 -0.9(3)
N1 C9 C14 C13 -175.62(17)
C12 C13 C14 C9 -0.1(3)

loop_
_cod_related_entry_id
_cod_related_entry_database
_cod_related_entry_code
1 ChemSpider 30655185
